data_2238291
loop_
_publ_author_name
'Hu, Feng'
'Xu, Chao'
'Shi, Hua-Tian'
'Chen, Qun'
'Zhang, Qian-Feng'

_publ_section_title
;
 \m-(Acetic acid)-di-\m-chlorido-bis[triphenyltellurium(IV)] monohydrate
;
_journal_coeditor_code XU5713
_journal_issue 7
_journal_name_full 'Acta Crystallographica Section E'
_journal_page_first o1171
_journal_paper_doi 10.1107/S160053681301739X
_journal_volume 69
_journal_year 2013
_chemical_formula_iupac 'C38 H34 Cl2 O2 Te2, H2 O'
_chemical_formula_moiety 'C38 H34 Cl2 O2 Te2, H2 O'
_chemical_formula_sum 'C38 H36 Cl2 O3 Te2'
_chemical_formula_weight 866.77
_chemical_name_systematic
;
\m-(Acetic acid)-di-\m-chlorido-bis[triphenyltellurium(IV)] monohydrate
;
_space_group_IT_number 14
_symmetry_cell_setting monoclinic
_symmetry_space_group_name_Hall '-P 2yn'
_symmetry_space_group_name_H-M 'P 1 21/n 1'
_atom_sites_solution_hydrogens geom
_atom_sites_solution_primary direct
_atom_sites_solution_secondary difmap
_audit_creation_method SHELXL-97
_cell_angle_alpha 90.00
_cell_angle_beta 96.5840(10)
_cell_angle_gamma 90.00
_cell_formula_units_Z 4
_cell_length_a 13.9469(6)
_cell_length_b 9.3616(4)
_cell_length_c 27.7941(12)
_cell_measurement_reflns_used 2274
_cell_measurement_temperature 296(2)
_cell_measurement_theta_max 23.63
_cell_measurement_theta_min 1.95
_cell_volume 3605.0(3)
_computing_cell_refinement 'SAINT (Bruker, 2007)'
_computing_data_collection 'APEX2 (Bruker, 2007)'
_computing_data_reduction 'SAINT (Bruker, 2007)'
_computing_molecular_graphics 'SHELXTL (Sheldrick, 2008)'
_computing_publication_material 'SHELXTL (Sheldrick, 2008)'
_computing_structure_refinement 'SHELXTL (Sheldrick, 2008)'
_computing_structure_solution 'SHELXTL (Sheldrick, 2008)'
_diffrn_ambient_temperature 296(2)
_diffrn_measured_fraction_theta_full 0.998
_diffrn_measured_fraction_theta_max 0.998
_diffrn_measurement_device_type 'Bruker SMART APEXII CCD area-detector'
_diffrn_measurement_method 'phi and omega scans'
_diffrn_radiation_monochromator graphite
_diffrn_radiation_source 'fine-focus sealed tube'
_diffrn_radiation_type MoK\a
_diffrn_radiation_wavelength 0.71073
_diffrn_reflns_av_R_equivalents 0.0333
_diffrn_reflns_av_sigmaI/netI 0.0407
_diffrn_reflns_limit_h_max 18
_diffrn_reflns_limit_h_min -15
_diffrn_reflns_limit_k_max 12
_diffrn_reflns_limit_k_min -11
_diffrn_reflns_limit_l_max 36
_diffrn_reflns_limit_l_min -36
_diffrn_reflns_number 23122
_diffrn_reflns_theta_full 27.51
_diffrn_reflns_theta_max 27.51
_diffrn_reflns_theta_min 1.48
_exptl_absorpt_coefficient_mu 1.801
_exptl_absorpt_correction_T_max 0.8126
_exptl_absorpt_correction_T_min 0.6923
_exptl_absorpt_correction_type multi-scan
_exptl_absorpt_process_details '(SADABS; Bruker, 2001)'
_exptl_crystal_colour brown
_exptl_crystal_density_diffrn 1.597
_exptl_crystal_density_method 'not measured'
_exptl_crystal_description block
_exptl_crystal_F_000 1704
_exptl_crystal_size_max 0.22
_exptl_crystal_size_mid 0.15
_exptl_crystal_size_min 0.12
_refine_diff_density_max 0.852
_refine_diff_density_min -0.512
_refine_ls_extinction_method none
_refine_ls_goodness_of_fit_ref 1.076
_refine_ls_hydrogen_treatment constr
_refine_ls_matrix_type full
_refine_ls_number_parameters 407
_refine_ls_number_reflns 8145
_refine_ls_number_restraints 0
_refine_ls_restrained_S_all 1.076
_refine_ls_R_factor_all 0.0462
_refine_ls_R_factor_gt 0.0315
_refine_ls_shift/su_max 0.001
_refine_ls_shift/su_mean 0.000
_refine_ls_structure_factor_coef Fsqd
_refine_ls_weighting_details 'calc w=1/[\s^2^(Fo^2^)+(0.0323P)^2^+1.0404P] where P=(Fo^2^+2Fc^2^)/3'
_refine_ls_weighting_scheme calc
_refine_ls_wR_factor_gt 0.0726
_refine_ls_wR_factor_ref 0.0779
_reflns_number_gt 6494
_reflns_number_total 8145
_reflns_threshold_expression I>2sigma(I)
_cod_data_source_file xu5713.cif
_cod_data_source_block I
_cod_original_sg_symbol_H-M 'P 21/n'
_cod_database_code 2238291
_cod_database_fobs_code 2238291

loop_
_symmetry_equiv_pos_as_xyz
'x, y, z'
'-x+1/2, y+1/2, -z+1/2'
'-x, -y, -z'
'x-1/2, -y-1/2, z-1/2'

loop_
_atom_site_type_symbol
_atom_site_label
_atom_site_fract_x
_atom_site_fract_y
_atom_site_fract_z
_atom_site_U_iso_or_equiv
_atom_site_adp_type
_atom_site_calc_flag
_atom_site_refinement_flags
_atom_site_occupancy
_atom_site_symmetry_multiplicity
Te Te1 0.755476(16) 0.46663(2) 0.414658(7) 0.03090(7) Uani d . 1 1
Te Te2 0.516642(16) 0.42865(2) 0.340189(7) 0.03245(7) Uani d . 1 1
Cl Cl1 0.56267(6) 0.63914(9) 0.43435(3) 0.03886(19) Uani d . 1 1
Cl Cl2 0.69532(8) 0.57571(11) 0.29684(4) 0.0540(3) Uani d . 1 1
O O1 0.6465(2) 0.1871(3) 0.38938(11) 0.0633(8) Uani d . 1 1
O O2 0.6185(3) -0.0486(4) 0.37876(12) 0.0844(11) Uani d . 1 1
H H2A 0.6414 -0.0550 0.3521 0.127 Uiso d R 1 1
O O1W 0.7110(4) -0.0844(4) 0.28835(14) 0.1222(17) Uani d . 1 1
H H1W 0.7501 -0.0326 0.2727 0.183 Uiso d R 1 1
H H2W 0.7111 -0.1736 0.2797 0.183 Uiso d R 1 1
C C11 0.8800(2) 0.3756(4) 0.38905(12) 0.0360(8) Uani d . 1 1
C C12 0.8628(3) 0.2789(4) 0.35126(13) 0.0462(9) Uani d . 1 1
H H12 0.7999 0.2523 0.3402 0.055 Uiso calc R 1 1
C C13 0.9382(3) 0.2225(5) 0.33024(16) 0.0623(12) Uani d . 1 1
H H13 0.9266 0.1576 0.3049 0.075 Uiso calc R 1 1
C C14 1.0314(3) 0.2618(5) 0.34658(16) 0.0659(13) Uani d . 1 1
H H14 1.0826 0.2226 0.3323 0.079 Uiso calc R 1 1
C C15 1.0495(3) 0.3588(5) 0.38395(15) 0.0577(11) Uani d . 1 1
H H15 1.1126 0.3854 0.3947 0.069 Uiso calc R 1 1
C C16 0.9731(3) 0.4166(4) 0.40537(13) 0.0449(9) Uani d . 1 1
H H16 0.9846 0.4822 0.4305 0.054 Uiso calc R 1 1
C C21 0.7740(2) 0.3768(4) 0.48528(11) 0.0338(7) Uani d . 1 1
C C22 0.6948(3) 0.3806(4) 0.51135(13) 0.0456(9) Uani d . 1 1
H H22 0.6373 0.4223 0.4980 0.055 Uiso calc R 1 1
C C23 0.7021(3) 0.3219(5) 0.55749(14) 0.0557(11) Uani d . 1 1
H H23 0.6495 0.3243 0.5752 0.067 Uiso calc R 1 1
C C24 0.7873(3) 0.2602(5) 0.57685(13) 0.0549(11) Uani d . 1 1
H H24 0.7920 0.2209 0.6078 0.066 Uiso calc R 1 1
C C25 0.8653(3) 0.2560(5) 0.55101(14) 0.0528(10) Uani d . 1 1
H H25 0.9228 0.2146 0.5646 0.063 Uiso calc R 1 1
C C26 0.8587(3) 0.3134(4) 0.50456(13) 0.0439(9) Uani d . 1 1
H H26 0.9111 0.3088 0.4867 0.053 Uiso calc R 1 1
C C31 0.8211(2) 0.6653(4) 0.43414(12) 0.0343(7) Uani d . 1 1
C C32 0.8246(3) 0.7642(4) 0.39828(14) 0.0495(10) Uani d . 1 1
H H32 0.8023 0.7412 0.3664 0.059 Uiso calc R 1 1
C C33 0.8616(3) 0.8995(5) 0.40968(19) 0.0657(13) Uani d . 1 1
H H33 0.8662 0.9657 0.3851 0.079 Uiso calc R 1 1
C C34 0.8915(3) 0.9365(5) 0.45694(19) 0.0623(12) Uani d . 1 1
H H34 0.9137 1.0283 0.4646 0.075 Uiso calc R 1 1
C C35 0.8881(3) 0.8355(5) 0.49287(17) 0.0613(12) Uani d . 1 1
H H35 0.9099 0.8586 0.5248 0.074 Uiso calc R 1 1
C C36 0.8524(3) 0.6998(4) 0.48167(14) 0.0483(10) Uani d . 1 1
H H36 0.8496 0.6323 0.5060 0.058 Uiso calc R 1 1
C C41 0.5044(2) 0.3287(4) 0.27097(12) 0.0343(7) Uani d . 1 1
C C42 0.5441(3) 0.1965(4) 0.26687(14) 0.0520(10) Uani d . 1 1
H H42 0.5711 0.1479 0.2943 0.062 Uiso calc R 1 1
C C43 0.5437(3) 0.1352(5) 0.22118(17) 0.0609(12) Uani d . 1 1
H H43 0.5694 0.0445 0.2181 0.073 Uiso calc R 1 1
C C44 0.5058(3) 0.2077(5) 0.18109(15) 0.0591(12) Uani d . 1 1
H H44 0.5060 0.1663 0.1507 0.071 Uiso calc R 1 1
C C45 0.4675(3) 0.3409(5) 0.18495(14) 0.0568(11) Uani d . 1 1
H H45 0.4424 0.3905 0.1574 0.068 Uiso calc R 1 1
C C46 0.4662(3) 0.4013(4) 0.23030(13) 0.0432(9) Uani d . 1 1
H H46 0.4395 0.4915 0.2333 0.052 Uiso calc R 1 1
C C51 0.4127(2) 0.3004(4) 0.37028(12) 0.0376(8) Uani d . 1 1
C C52 0.4032(3) 0.3210(4) 0.41894(13) 0.0483(9) Uani d . 1 1
H H52 0.4387 0.3920 0.4364 0.058 Uiso calc R 1 1
C C53 0.3407(3) 0.2354(5) 0.44147(15) 0.0601(12) Uani d . 1 1
H H53 0.3340 0.2488 0.4741 0.072 Uiso calc R 1 1
C C54 0.2889(3) 0.1311(5) 0.41563(17) 0.0664(13) Uani d . 1 1
H H54 0.2474 0.0728 0.4308 0.080 Uiso calc R 1 1
C C55 0.2980(4) 0.1127(5) 0.36745(18) 0.0728(14) Uani d . 1 1
H H55 0.2615 0.0428 0.3500 0.087 Uiso calc R 1 1
C C56 0.3603(3) 0.1955(5) 0.34439(14) 0.0556(11) Uani d . 1 1
H H56 0.3668 0.1809 0.3118 0.067 Uiso calc R 1 1
C C61 0.4204(3) 0.5959(4) 0.31641(12) 0.0358(8) Uani d . 1 1
C C62 0.3217(3) 0.5755(4) 0.31313(13) 0.0457(9) Uani d . 1 1
H H62 0.2966 0.4907 0.3239 0.055 Uiso calc R 1 1
C C63 0.2602(3) 0.6828(5) 0.29365(14) 0.0563(11) Uani d . 1 1
H H63 0.1937 0.6694 0.2909 0.068 Uiso calc R 1 1
C C64 0.2976(4) 0.8087(5) 0.27849(16) 0.0660(13) Uani d . 1 1
H H64 0.2564 0.8800 0.2651 0.079 Uiso calc R 1 1
C C65 0.3955(4) 0.8292(5) 0.28302(17) 0.0683(13) Uani d . 1 1
H H65 0.4204 0.9154 0.2734 0.082 Uiso calc R 1 1
C C66 0.4581(3) 0.7214(4) 0.30191(15) 0.0541(10) Uani d . 1 1
H H66 0.5246 0.7349 0.3046 0.065 Uiso calc R 1 1
C C91 0.6216(3) 0.0692(4) 0.40485(15) 0.0510(10) Uani d . 1 1
C C92 0.5943(5) 0.0527(5) 0.45455(18) 0.0861(17) Uani d . 1 1
H H92A 0.6515 0.0444 0.4771 0.129 Uiso calc R 1 1
H H92B 0.5556 -0.0316 0.4561 0.129 Uiso calc R 1 1
H H92C 0.5580 0.1347 0.4626 0.129 Uiso calc R 1 1

loop_
_atom_site_aniso_label
_atom_site_aniso_U_11
_atom_site_aniso_U_22
_atom_site_aniso_U_33
_atom_site_aniso_U_12
_atom_site_aniso_U_13
_atom_site_aniso_U_23
Te1 0.03216(13) 0.03165(12) 0.02833(11) -0.00023(9) 0.00104(9) -0.00042(9)
Te2 0.03311(13) 0.03433(13) 0.02905(12) 0.00003(9) -0.00017(9) -0.00085(9)
Cl1 0.0444(5) 0.0338(5) 0.0383(4) 0.0004(4) 0.0045(4) -0.0026(3)
Cl2 0.0564(6) 0.0542(6) 0.0532(6) -0.0070(5) 0.0135(5) 0.0015(5)
O1 0.085(2) 0.0377(16) 0.0680(19) -0.0048(15) 0.0124(16) 0.0084(14)
O2 0.110(3) 0.061(2) 0.083(3) 0.002(2) 0.014(2) -0.0034(18)
O1W 0.224(5) 0.067(3) 0.091(3) 0.033(3) 0.084(3) 0.017(2)
C11 0.039(2) 0.0372(19) 0.0330(18) 0.0044(15) 0.0080(15) 0.0036(15)
C12 0.049(2) 0.042(2) 0.048(2) 0.0034(18) 0.0061(18) -0.0059(17)
C13 0.074(3) 0.062(3) 0.054(3) 0.010(2) 0.019(2) -0.017(2)
C14 0.067(3) 0.072(3) 0.063(3) 0.027(3) 0.027(2) 0.007(2)
C15 0.041(2) 0.074(3) 0.059(3) 0.011(2) 0.012(2) 0.011(2)
C16 0.043(2) 0.051(2) 0.041(2) 0.0033(18) 0.0070(17) 0.0045(17)
C21 0.042(2) 0.0333(18) 0.0258(16) -0.0018(15) 0.0037(14) -0.0012(14)
C22 0.046(2) 0.053(2) 0.039(2) 0.0079(18) 0.0082(17) 0.0061(17)
C23 0.057(3) 0.071(3) 0.043(2) 0.010(2) 0.0200(19) 0.012(2)
C24 0.074(3) 0.058(3) 0.033(2) 0.009(2) 0.006(2) 0.0118(18)
C25 0.051(2) 0.063(3) 0.042(2) 0.013(2) -0.0044(19) 0.0086(19)
C26 0.039(2) 0.051(2) 0.043(2) 0.0064(17) 0.0094(16) 0.0040(17)
C31 0.0308(18) 0.0336(19) 0.0383(19) 0.0003(14) 0.0037(14) -0.0060(15)
C32 0.055(2) 0.039(2) 0.052(2) -0.0055(19) -0.0016(19) 0.0029(18)
C33 0.065(3) 0.043(3) 0.087(4) -0.011(2) 0.004(3) 0.012(2)
C34 0.053(3) 0.039(2) 0.096(4) -0.012(2) 0.011(3) -0.018(2)
C35 0.056(3) 0.065(3) 0.065(3) -0.017(2) 0.009(2) -0.029(2)
C36 0.050(2) 0.052(2) 0.044(2) -0.0111(19) 0.0073(18) -0.0054(18)
C41 0.0322(18) 0.0373(19) 0.0339(18) -0.0061(15) 0.0059(14) -0.0033(14)
C42 0.062(3) 0.048(2) 0.045(2) 0.010(2) 0.0047(19) -0.0006(18)
C43 0.066(3) 0.047(3) 0.072(3) 0.005(2) 0.019(2) -0.022(2)
C44 0.070(3) 0.067(3) 0.043(2) -0.009(2) 0.017(2) -0.021(2)
C45 0.074(3) 0.060(3) 0.035(2) -0.010(2) -0.0005(19) -0.0055(19)
C46 0.050(2) 0.041(2) 0.037(2) -0.0042(17) -0.0004(17) -0.0051(16)
C51 0.039(2) 0.038(2) 0.0369(19) 0.0005(15) 0.0055(15) 0.0045(15)
C52 0.058(3) 0.049(2) 0.040(2) -0.0018(19) 0.0103(18) -0.0023(17)
C53 0.074(3) 0.064(3) 0.046(2) -0.008(2) 0.024(2) 0.003(2)
C54 0.074(3) 0.060(3) 0.072(3) -0.016(2) 0.034(3) 0.000(2)
C55 0.077(3) 0.071(3) 0.075(3) -0.037(3) 0.027(3) -0.022(3)
C56 0.060(3) 0.064(3) 0.044(2) -0.019(2) 0.0124(19) -0.012(2)
C61 0.040(2) 0.037(2) 0.0300(17) 0.0049(15) 0.0004(15) -0.0021(14)
C62 0.044(2) 0.049(2) 0.043(2) 0.0060(18) 0.0008(17) 0.0014(17)
C63 0.048(3) 0.066(3) 0.053(2) 0.014(2) -0.0031(19) -0.003(2)
C64 0.072(3) 0.060(3) 0.063(3) 0.027(3) -0.007(2) -0.001(2)
C65 0.080(4) 0.040(3) 0.085(3) 0.007(2) 0.009(3) 0.006(2)
C66 0.053(3) 0.042(2) 0.068(3) 0.0009(19) 0.007(2) 0.001(2)
C91 0.060(3) 0.036(2) 0.056(3) 0.0077(19) 0.001(2) 0.0035(18)
C92 0.141(5) 0.057(3) 0.065(3) 0.008(3) 0.035(3) 0.009(2)

loop_
_atom_type_symbol
_atom_type_description
_atom_type_scat_dispersion_real
_atom_type_scat_dispersion_imag
_atom_type_scat_source
C C 0.0033 0.0016 'International Tables Vol C Tables 4.2.6.8 and 6.1.1.4'
H H 0.0000 0.0000 'International Tables Vol C Tables 4.2.6.8 and 6.1.1.4'
O O 0.0106 0.0060 'International Tables Vol C Tables 4.2.6.8 and 6.1.1.4'
Cl Cl 0.1484 0.1585 'International Tables Vol C Tables 4.2.6.8 and 6.1.1.4'
Te Te -0.5308 1.6751 'International Tables Vol C Tables 4.2.6.8 and 6.1.1.4'

loop_
_geom_angle_atom_site_label_1
_geom_angle_atom_site_label_2
_geom_angle_atom_site_label_3
_geom_angle
C31 Te1 C21 96.21(13)
C31 Te1 C11 95.27(13)
C21 Te1 C11 97.65(13)
Cl1 Te1 Cl2 84.04(2)
Cl1 Te1 O1 93.72(12)
Cl2 Te1 O1 88.56(12)
Cl1 Te1 C11 169.01(13)
Cl1 Te1 C21 93.25(13)
Cl1 Te1 C31 82.03(13)
Cl2 Te1 C11 85.40(13)
Cl2 Te1 C21 170.99(13)
Cl2 Te1 C31 91.93(13)
O1 Te1 C11 89.08(13)
O1 Te1 C21 83.03(13)
O1 Te1 C31 175.64(13)
C61 Te2 C51 95.97(14)
C61 Te2 C41 93.47(13)
C51 Te2 C41 96.86(13)
Cl1 Te2 Cl2 87.27(2)
Cl1 Te2 O1 92.02(12)
Cl2 Te2 O1 92.23(12)
Cl1 Te2 C41 166.75(13)
Cl1 Te2 C51 96.04(13)
Cl1 Te2 C61 82.17(13)
Cl2 Te2 C41 80.47(13)
Cl2 Te2 C51 170.50(13)
Cl2 Te2 C61 93.29(13)
O1 Te2 C41 93.44(13)
O1 Te2 C51 78.78(13)
O1 Te2 C61 171.78(13)
Te1 Cl1 Te2 69.86(2)
Te1 Cl2 Te2 68.26(2)
Te1 O1 Te2 74.28(12)
C91 O2 H2A 123.5
H1W O1W H2W 111.9
C16 C11 C12 120.3(3)
C16 C11 Te1 123.5(3)
C12 C11 Te1 115.9(3)
C13 C12 C11 120.1(4)
C13 C12 H12 120.0
C11 C12 H12 120.0
C12 C13 C14 120.0(4)
C12 C13 H13 120.0
C14 C13 H13 120.0
C13 C14 C15 120.5(4)
C13 C14 H14 119.7
C15 C14 H14 119.7
C14 C15 C16 119.7(4)
C14 C15 H15 120.2
C16 C15 H15 120.2
C11 C16 C15 119.4(4)
C11 C16 H16 120.3
C15 C16 H16 120.3
C26 C21 C22 120.4(3)
C26 C21 Te1 122.6(2)
C22 C21 Te1 116.9(3)
C21 C22 C23 119.6(4)
C21 C22 H22 120.2
C23 C22 H22 120.2
C24 C23 C22 119.8(4)
C24 C23 H23 120.1
C22 C23 H23 120.1
C23 C24 C25 120.6(4)
C23 C24 H24 119.7
C25 C24 H24 119.7
C24 C25 C26 120.2(4)
C24 C25 H25 119.9
C26 C25 H25 119.9
C21 C26 C25 119.4(3)
C21 C26 H26 120.3
C25 C26 H26 120.3
C32 C31 C36 120.4(3)
C32 C31 Te1 117.4(3)
C36 C31 Te1 122.0(3)
C31 C32 C33 119.6(4)
C31 C32 H32 120.2
C33 C32 H32 120.2
C34 C33 C32 120.7(4)
C34 C33 H33 119.7
C32 C33 H33 119.7
C33 C34 C35 119.1(4)
C33 C34 H34 120.4
C35 C34 H34 120.4
C34 C35 C36 120.4(4)
C34 C35 H35 119.8
C36 C35 H35 119.8
C35 C36 C31 119.6(4)
C35 C36 H36 120.2
C31 C36 H36 120.2
C42 C41 C46 120.2(3)
C42 C41 Te2 118.8(3)
C46 C41 Te2 120.6(3)
C41 C42 C43 119.3(4)
C41 C42 H42 120.3
C43 C42 H42 120.3
C44 C43 C42 120.2(4)
C44 C43 H43 119.9
C42 C43 H43 119.9
C43 C44 C45 120.7(4)
C43 C44 H44 119.7
C45 C44 H44 119.7
C44 C45 C46 119.4(4)
C44 C45 H45 120.3
C46 C45 H45 120.3
C41 C46 C45 120.2(4)
C41 C46 H46 119.9
C45 C46 H46 119.9
C56 C51 C52 120.3(3)
C56 C51 Te2 122.9(3)
C52 C51 Te2 116.8(3)
C53 C52 C51 119.7(4)
C53 C52 H52 120.1
C51 C52 H52 120.1
C54 C53 C52 119.9(4)
C54 C53 H53 120.1
C52 C53 H53 120.1
C55 C54 C53 120.0(4)
C55 C54 H54 120.0
C53 C54 H54 120.0
C54 C55 C56 121.2(4)
C54 C55 H55 119.4
C56 C55 H55 119.4
C51 C56 C55 119.0(4)
C51 C56 H56 120.5
C55 C56 H56 120.5
C66 C61 C62 120.9(4)
C66 C61 Te2 118.4(3)
C62 C61 Te2 120.6(3)
C61 C62 C63 119.4(4)
C61 C62 H62 120.3
C63 C62 H62 120.3
C64 C63 C62 120.0(4)
C64 C63 H63 120.0
C62 C63 H63 120.0
C63 C64 C65 120.1(4)
C63 C64 H64 119.9
C65 C64 H64 119.9
C64 C65 C66 120.4(4)
C64 C65 H65 119.8
C66 C65 H65 119.8
C61 C66 C65 119.1(4)
C61 C66 H66 120.4
C65 C66 H66 120.4
O1 C91 O2 122.9(4)
O1 C91 C92 121.6(4)
O2 C91 C92 115.5(4)
C91 C92 H92A 109.5
C91 C92 H92B 109.5
H92A C92 H92B 109.5
C91 C92 H92C 109.5
H92A C92 H92C 109.5
H92B C92 H92C 109.5

loop_
_geom_bond_atom_site_label_1
_geom_bond_atom_site_label_2
_geom_bond_distance
_geom_bond_publ_flag
Te1 C11 2.129(3) y
Te1 C21 2.124(3) y
Te1 C31 2.116(3) y
Te1 Cl1 3.2366(9) y
Te1 Cl2 3.4407(11) y
Te1 O1 3.067(3) y
Te2 C41 2.129(4) y
Te2 C51 2.126(4) y
Te2 C61 2.118(4) y
Te2 Cl1 3.2802(9) y
Te2 Cl2 3.2007(11) y
Te2 O1 3.113(3) y
O1 C91 1.249(5) ?
O2 C91 1.318(5) ?
O2 H2A 0.8430 ?
O1W H1W 0.8801 ?
O1W H2W 0.8691 ?
C11 C16 1.380(5) ?
C11 C12 1.387(5) ?
C12 C13 1.367(5) ?
C12 H12 0.9300 ?
C13 C14 1.376(6) ?
C13 H13 0.9300 ?
C14 C15 1.381(6) ?
C14 H14 0.9300 ?
C15 C16 1.388(5) ?
C15 H15 0.9300 ?
C16 H16 0.9300 ?
C21 C26 1.375(5) ?
C21 C22 1.389(5) ?
C22 C23 1.388(5) ?
C22 H22 0.9300 ?
C23 C24 1.374(5) ?
C23 H23 0.9300 ?
C24 C25 1.372(6) ?
C24 H24 0.9300 ?
C25 C26 1.392(5) ?
C25 H25 0.9300 ?
C26 H26 0.9300 ?
C31 C32 1.365(5) ?
C31 C36 1.381(5) ?
C32 C33 1.391(6) ?
C32 H32 0.9300 ?
C33 C34 1.376(6) ?
C33 H33 0.9300 ?
C34 C35 1.380(6) ?
C34 H34 0.9300 ?
C35 C36 1.387(6) ?
C35 H35 0.9300 ?
C36 H36 0.9300 ?
C41 C42 1.366(5) ?
C41 C46 1.373(5) ?
C42 C43 1.393(5) ?
C42 H42 0.9300 ?
C43 C44 1.359(6) ?
C43 H43 0.9300 ?
C44 C45 1.366(6) ?
C44 H44 0.9300 ?
C45 C46 1.384(5) ?
C45 H45 0.9300 ?
C46 H46 0.9300 ?
C51 C56 1.377(5) ?
C51 C52 1.388(5) ?
C52 C53 1.385(5) ?
C52 H52 0.9300 ?
C53 C54 1.369(6) ?
C53 H53 0.9300 ?
C54 C55 1.371(6) ?
C54 H54 0.9300 ?
C55 C56 1.376(6) ?
C55 H55 0.9300 ?
C56 H56 0.9300 ?
C61 C66 1.367(5) ?
C61 C62 1.383(5) ?
C62 C63 1.390(5) ?
C62 H62 0.9300 ?
C63 C64 1.375(6) ?
C63 H63 0.9300 ?
C64 C65 1.370(6) ?
C64 H64 0.9300 ?
C65 C66 1.397(6) ?
C65 H65 0.9300 ?
C66 H66 0.9300 ?
C91 C92 1.483(6) ?
C92 H92A 0.9600 ?
C92 H92B 0.9600 ?
C92 H92C 0.9600 ?

loop_
_geom_hbond_atom_site_label_D
_geom_hbond_atom_site_label_H
_geom_hbond_atom_site_label_A
_geom_hbond_site_symmetry_A
_geom_hbond_distance_DH
_geom_hbond_distance_HA
_geom_hbond_distance_DA
_geom_hbond_angle_DHA
O2 H2A O1W . 0.84 2.13 2.972(5) 174.0
O1W H1W Cl2 2_645 0.88 2.38 3.205(4) 155.2
O1W H2W Cl2 1_545 0.87 2.41 3.200(4) 151.5
